data_4061531
_journal_name_full Organometallics
_journal_paper_doi 10.1021/om0503085
_journal_year 2005
_chemical_formula_sum 'C62 H76 Ag2 Cl2 Ge2 N4 P4 Si4'
_chemical_formula_weight 1545.33
_space_group_IT_number 2
_symmetry_cell_setting triclinic
_symmetry_space_group_name_Hall '-P 1'
_symmetry_space_group_name_H-M 'P -1'
_cell_angle_alpha 90.70(3)
_cell_angle_beta 105.85(3)
_cell_angle_gamma 91.27(3)
_cell_formula_units_Z 4
_cell_length_a 16.056(3)
_cell_length_b 22.997(5)
_cell_length_c 24.380(5)
_cell_measurement_temperature 293(2)
_cell_volume 8656(3)
_diffrn_ambient_temperature 293(2)
_exptl_crystal_density_diffrn 1.186
_cod_depositor_comments
;
The following automatic conversions were performed:
'_symmetry_cell_setting' value 'TRICLINIC' changed to 'triclinic'
according to '/home/saulius/struct/CIF-dictionaries/cif_core.dic'
dictionary named 'cif_core.dic' version 2.4.1 from 2010-06-29.

Automatic conversion script
Id: cif_fix_enum 1527 2010-12-29 10:47:43Z saulius 
;
_cod_database_code 4061531

loop_
_symmetry_equiv_pos_as_xyz
'x, y, z'
'-x, -y, -z'

loop_
_atom_site_label
_atom_site_type_symbol
_atom_site_fract_x
_atom_site_fract_y
_atom_site_fract_z
_atom_site_U_iso_or_equiv
_atom_site_adp_type
_atom_site_occupancy
_atom_site_symmetry_multiplicity
_atom_site_calc_flag
_atom_site_refinement_flags
_atom_site_disorder_assembly
_atom_site_disorder_group
Ag1 Ag 1.35023(6) 0.77822(4) 0.25161(4) 0.0740(3) Uani 1 1 d . . .
Ag1' Ag 0.18133(6) 1.33325(4) 0.36419(4) 0.0750(3) Uani 1 1 d . . .
Ag2 Ag 1.30350(6) 0.82932(4) 0.13585(4) 0.0758(3) Uani 1 1 d . . .
Ag2' Ag 0.12387(6) 1.27826(4) 0.24702(4) 0.0745(3) Uani 1 1 d . . .
Ge1' Ge 0.30941(8) 1.32777(6) 0.33074(5) 0.0712(3) Uani 1 1 d D . .
Ge1 Ge 1.44878(8) 0.73802(6) 0.20153(5) 0.0687(3) Uani 1 1 d D . .
Ge2' Ge 0.02653(7) 1.24071(5) 0.29959(5) 0.0663(3) Uani 1 1 d D . .
Ge2 Ge 1.17256(7) 0.82722(6) 0.16598(5) 0.0698(3) Uani 1 1 d D . .
P1 P 1.4500(2) 0.65537(14) 0.12670(13) 0.0732(8) Uani 1 1 d . . .
P1' P 0.4263(2) 1.25782(15) 0.31353(15) 0.0769(8) Uani 1 1 d . . .
P2 P 1.43528(18) 0.78365(14) 0.07427(12) 0.0690(7) Uani 1 1 d . . .
P2' P 0.2820(2) 1.28218(14) 0.19717(13) 0.0729(8) Uani 1 1 d . . .
P3 P 1.04376(19) 0.75854(14) 0.16948(14) 0.0734(8) Uani 1 1 d . . .
P3' P 0.00892(18) 1.16244(13) 0.37178(12) 0.0658(7) Uani 1 1 d . . .
P4 P 1.1826(2) 0.77665(14) 0.29146(13) 0.0709(7) Uani 1 1 d . . .
P4' P 0.05157(18) 1.29139(13) 0.42857(12) 0.0655(7) Uani 1 1 d . . .
Cl1 Cl 1.5884(2) 0.76565(18) 0.24557(15) 0.0974(10) Uani 1 1 d . . .
Cl1' Cl 0.3629(3) 1.41938(16) 0.32944(18) 0.1029(11) Uani 1 1 d . . .
Cl2 Cl 1.1337(3) 0.91963(15) 0.17936(18) 0.1015(10) Uani 1 1 d . . .
Cl2' Cl -0.1081(2) 1.27486(17) 0.25884(15) 0.0937(10) Uani 1 1 d . . .
Si1 Si 1.4554(3) 0.60305(18) 0.24575(16) 0.0897(10) Uani 1 1 d . . .
Si1' Si 0.4535(3) 1.2757(2) 0.44372(17) 0.1012(13) Uani 1 1 d . . .
Si2 Si 1.4623(3) 0.90932(17) 0.1182(2) 0.0915(11) Uani 1 1 d . . .
Si2' Si 0.1413(3) 1.36750(18) 0.14783(17) 0.0935(11) Uani 1 1 d . . .
Si3 Si 1.0276(2) 0.79148(19) 0.04361(16) 0.0883(10) Uani 1 1 d . . .
Si3' Si -0.0001(3) 1.10257(17) 0.25390(15) 0.0841(9) Uani 1 1 d . . .
Si4 Si 1.3242(3) 0.8609(2) 0.35712(16) 0.0936(11) Uani 1 1 d . . .
Si4' Si 0.0294(3) 1.41538(17) 0.3857(2) 0.0964(12) Uani 1 1 d . . .
N1 N 1.4605(6) 0.6544(4) 0.1955(4) 0.075(2) Uani 1 1 d . . .
N1' N 0.4138(6) 1.2879(5) 0.3718(4) 0.077(3) Uani 1 1 d . . .
N2 N 1.4138(6) 0.8428(4) 0.1026(4) 0.072(2) Uani 1 1 d . . .
N2' N 0.1908(6) 1.3106(4) 0.1866(4) 0.076(2) Uani 1 1 d . . .
N3' N -0.0015(6) 1.1576(4) 0.3033(4) 0.070(2) Uani 1 1 d . . .
N3 N 1.0625(6) 0.7956(5) 0.1171(4) 0.073(2) Uani 1 1 d . . .
N4 N 1.2744(6) 0.8083(4) 0.3076(4) 0.071(2) Uani 1 1 d . . .
N4' N 0.0743(6) 1.3494(4) 0.4002(4) 0.072(2) Uani 1 1 d . . .
C1' C 0.5703(13) 1.2614(15) 0.4608(9) 0.206(14) Uani 1 1 d . . .
H1'A H 0.5790 1.2268 0.4409 0.310 Uiso 1 1 calc R . .
H1'B H 0.5927 1.2562 0.5012 0.310 Uiso 1 1 calc R . .
H1'C H 0.6001 1.2937 0.4494 0.310 Uiso 1 1 calc R . .
C1 C 1.5234(14) 0.5391(7) 0.2373(8) 0.136(7) Uani 1 1 d . . .
H1A H 1.4998 0.5212 0.2004 0.204 Uiso 1 1 calc R . .
H1B H 1.5230 0.5113 0.2663 0.204 Uiso 1 1 calc R . .
H1C H 1.5818 0.5524 0.2410 0.204 Uiso 1 1 calc R . .
C2' C 0.4408(13) 1.3421(10) 0.4829(7) 0.141(7) Uani 1 1 d . . .
H2'A H 0.3805 1.3507 0.4748 0.212 Uiso 1 1 calc R . .
H2'B H 0.4714 1.3740 0.4713 0.212 Uiso 1 1 calc R . .
H2'C H 0.4640 1.3364 0.5231 0.212 Uiso 1 1 calc R . .
C2 C 1.3402(14) 0.5764(11) 0.2332(8) 0.158(9) Uani 1 1 d . . .
H2A H 1.3048 0.6083 0.2373 0.238 Uiso 1 1 calc R . .
H2B H 1.3373 0.5472 0.2605 0.238 Uiso 1 1 calc R . .
H2C H 1.3197 0.5600 0.1953 0.238 Uiso 1 1 calc R . .
C3' C 0.3948(14) 1.2181(10) 0.4663(8) 0.148(8) Uani 1 1 d . . .
H3'A H 0.3344 1.2269 0.4567 0.222 Uiso 1 1 calc R . .
H3'B H 0.4163 1.2139 0.5068 0.222 Uiso 1 1 calc R . .
H3'C H 0.4021 1.1824 0.4474 0.222 Uiso 1 1 calc R . .
C3 C 1.4971(11) 0.6409(8) 0.3171(6) 0.113(5) Uani 1 1 d . . .
H3A H 1.4609 0.6729 0.3195 0.169 Uiso 1 1 calc R . .
H3B H 1.5553 0.6550 0.3215 0.169 Uiso 1 1 calc R . .
H3C H 1.4965 0.6139 0.3468 0.169 Uiso 1 1 calc R . .
C4 C 1.4379(7) 0.7285(5) 0.1219(3) 0.070(3) Uani 1 1 d D . .
C4' C 0.3339(7) 1.2837(5) 0.2705(4) 0.070(3) Uani 1 1 d D . .
C5' C 0.0236(12) 1.3602(10) 0.1404(9) 0.153(8) Uani 1 1 d . . .
H5'A H 0.0016 1.3242 0.1209 0.229 Uiso 1 1 calc R . .
H5'B H -0.0055 1.3921 0.1190 0.229 Uiso 1 1 calc R . .
H5'C H 0.0139 1.3604 0.1775 0.229 Uiso 1 1 calc R . .
C5 C 1.4382(17) 0.9513(10) 0.0495(11) 0.211(14) Uani 1 1 d . . .
H5A H 1.4611 0.9312 0.0223 0.317 Uiso 1 1 calc R . .
H5B H 1.4646 0.9895 0.0569 0.317 Uiso 1 1 calc R . .
H5C H 1.3767 0.9545 0.0344 0.317 Uiso 1 1 calc R . .
C6' C 0.1564(13) 1.3696(9) 0.0757(7) 0.137(7) Uani 1 1 d . . .
H6'A H 0.1323 1.3346 0.0550 0.205 Uiso 1 1 calc R . .
H6'B H 0.2171 1.3726 0.0784 0.205 Uiso 1 1 calc R . .
H6'C H 0.1277 1.4026 0.0561 0.205 Uiso 1 1 calc R . .
C6 C 1.4231(16) 0.9406(10) 0.1785(12) 0.196(13) Uani 1 1 d . . .
H6A H 1.4391 0.9157 0.2108 0.295 Uiso 1 1 calc R . .
H6B H 1.3612 0.9435 0.1664 0.295 Uiso 1 1 calc R . .
H6C H 1.4491 0.9786 0.1890 0.295 Uiso 1 1 calc R . .
C7' C 0.1897(18) 1.4369(8) 0.1856(11) 0.182(10) Uani 1 1 d . . .
H7'A H 0.2505 1.4389 0.1885 0.273 Uiso 1 1 calc R . .
H7'B H 0.1814 1.4378 0.2231 0.273 Uiso 1 1 calc R . .
H7'C H 0.1619 1.4694 0.1645 0.273 Uiso 1 1 calc R . .
C7 C 1.5800(10) 0.9055(8) 0.1451(10) 0.137(7) Uani 1 1 d . . .
H7A H 1.5945 0.8844 0.1801 0.205 Uiso 1 1 calc R . .
H7B H 1.6049 0.9441 0.1520 0.205 Uiso 1 1 calc R . .
H7C H 1.6025 0.8859 0.1174 0.205 Uiso 1 1 calc R . .
C11' C 0.5256(8) 1.2835(6) 0.3009(6) 0.083(3) Uani 1 1 d . . .
C11 C 1.5420(9) 0.6249(6) 0.1077(6) 0.087(4) Uani 1 1 d . . .
C12' C 0.5627(10) 1.3356(10) 0.3257(7) 0.119(6) Uani 1 1 d . . .
H12A H 0.5363 1.3555 0.3496 0.143 Uiso 1 1 calc R . .
C12 C 1.5337(12) 0.5987(8) 0.0549(7) 0.117(6) Uani 1 1 d . . .
H12B H 1.4800 0.5900 0.0294 0.140 Uiso 1 1 calc R . .
C13' C 0.6374(11) 1.3594(10) 0.3163(10) 0.145(8) Uani 1 1 d . . .
H13' H 0.6634 1.3940 0.3336 0.174 Uiso 1 1 calc R . .
C13 C 1.6139(19) 0.5857(12) 0.0420(10) 0.174(11) Uani 1 1 d . . .
H13C H 1.6108 0.5703 0.0060 0.208 Uiso 1 1 calc R . .
C14' C 0.6730(12) 1.3243(11) 0.2757(10) 0.137(7) Uani 1 1 d . . .
H14A H 0.7241 1.3374 0.2685 0.164 Uiso 1 1 calc R . .
C14 C 1.6891(15) 0.5942(15) 0.0768(11) 0.195(14) Uani 1 1 d . . .
H14B H 1.7384 0.5833 0.0667 0.234 Uiso 1 1 calc R . .
C15' C 0.6354(13) 1.2755(10) 0.2497(11) 0.146(8) Uani 1 1 d . . .
H15A H 0.6575 1.2566 0.2230 0.176 Uiso 1 1 calc R . .
C15 C 1.6958(13) 0.6195(10) 0.1290(10) 0.146(7) Uani 1 1 d . . .
H15B H 1.7502 0.6249 0.1547 0.176 Uiso 1 1 calc R . .
C16' C 0.5650(11) 1.2544(8) 0.2626(8) 0.119(6) Uani 1 1 d . . .
H16A H 0.5406 1.2191 0.2460 0.142 Uiso 1 1 calc R . .
C16 C 1.6239(10) 0.6370(7) 0.1443(7) 0.109(5) Uani 1 1 d . . .
H16B H 1.6298 0.6568 0.1787 0.131 Uiso 1 1 calc R . .
C21' C 0.4315(8) 1.1794(6) 0.3168(6) 0.090(4) Uani 1 1 d . . .
C21 C 1.3606(9) 0.6085(6) 0.0870(5) 0.081(3) Uani 1 1 d . . .
C22' C 0.3566(8) 1.1476(6) 0.3072(7) 0.101(5) Uani 1 1 d . . .
H22A H 0.3034 1.1655 0.3003 0.121 Uiso 1 1 calc R . .
C22 C 1.2832(9) 0.6320(7) 0.0603(6) 0.097(4) Uani 1 1 d . . .
H22B H 1.2770 0.6721 0.0591 0.116 Uiso 1 1 calc R . .
C23' C 0.3622(12) 1.0880(8) 0.3081(9) 0.130(6) Uani 1 1 d . . .
H23A H 0.3112 1.0657 0.3002 0.156 Uiso 1 1 calc R . .
C23 C 1.2145(11) 0.5952(10) 0.0351(9) 0.135(7) Uani 1 1 d . . .
H23B H 1.1608 0.6107 0.0181 0.162 Uiso 1 1 calc R . .
C24' C 0.4376(15) 1.0607(8) 0.3199(12) 0.163(9) Uani 1 1 d . . .
H24A H 0.4385 1.0203 0.3197 0.196 Uiso 1 1 calc R . .
C24 C 1.2238(15) 0.5343(9) 0.0344(10) 0.140(7) Uani 1 1 d . . .
H24B H 1.1782 0.5096 0.0153 0.168 Uiso 1 1 calc R . .
C25' C 0.5124(12) 1.0927(8) 0.3319(12) 0.154(9) Uani 1 1 d . . .
H25A H 0.5650 1.0739 0.3411 0.185 Uiso 1 1 calc R . .
C25 C 1.3012(14) 0.5133(9) 0.0624(9) 0.122(6) Uani 1 1 d . . .
H25B H 1.3087 0.4733 0.0642 0.147 Uiso 1 1 calc R . .
C26' C 0.5117(10) 1.1517(7) 0.3308(9) 0.124(6) Uani 1 1 d . . .
H26A H 0.5633 1.1734 0.3391 0.149 Uiso 1 1 calc R . .
C26 C 1.3664(11) 0.5488(7) 0.0872(7) 0.100(4) Uani 1 1 d . . .
H26B H 1.4191 0.5328 0.1058 0.120 Uiso 1 1 calc R . .
C31' C 0.2684(9) 1.2081(6) 0.1692(5) 0.080(3) Uani 1 1 d . . .
C31 C 1.3561(8) 0.7673(5) 0.0065(5) 0.074(3) Uani 1 1 d . . .
C32' C 0.3391(12) 1.1748(8) 0.1700(8) 0.119(5) Uani 1 1 d . . .
H32A H 0.3943 1.1919 0.1820 0.142 Uiso 1 1 calc R . .
C32 C 1.2842(8) 0.8024(8) -0.0111(6) 0.106(5) Uani 1 1 d . . .
H32B H 1.2766 0.8338 0.0113 0.128 Uiso 1 1 calc R . .
C33' C 0.3300(16) 1.1158(9) 0.1532(11) 0.139(8) Uani 1 1 d . . .
H33A H 0.3787 1.0943 0.1541 0.167 Uiso 1 1 calc R . .
C33 C 1.2247(10) 0.7894(11) -0.0628(7) 0.128(7) Uani 1 1 d . . .
H33B H 1.1756 0.8117 -0.0748 0.154 Uiso 1 1 calc R . .
C34' C 0.254(2) 1.0914(9) 0.1365(10) 0.145(9) Uani 1 1 d . . .
H34A H 0.2475 1.0521 0.1263 0.174 Uiso 1 1 calc R . .
C34 C 1.2374(13) 0.7426(11) -0.0979(7) 0.132(7) Uani 1 1 d . . .
H34B H 1.1959 0.7326 -0.1317 0.159 Uiso 1 1 calc R . .
C35' C 0.1806(16) 1.1247(10) 0.1341(8) 0.141(8) Uani 1 1 d . . .
H35A H 0.1260 1.1068 0.1215 0.170 Uiso 1 1 calc R . .
C35 C 1.3099(16) 0.7137(10) -0.0810(8) 0.143(7) Uani 1 1 d . . .
H35B H 1.3218 0.6858 -0.1055 0.172 Uiso 1 1 calc R . .
C36' C 0.1865(10) 1.1833(6) 0.1497(6) 0.094(4) Uani 1 1 d . . .
H36A H 0.1372 1.2049 0.1470 0.113 Uiso 1 1 calc R . .
C36 C 1.3688(12) 0.7232(7) -0.0285(6) 0.109(5) Uani 1 1 d . . .
H36B H 1.4169 0.6999 -0.0169 0.131 Uiso 1 1 calc R . .
C41' C 0.3516(9) 1.3153(6) 0.1591(6) 0.086(4) Uani 1 1 d . . .
C41 C 1.5331(8) 0.7928(6) 0.0517(5) 0.080(3) Uani 1 1 d . . .
C42' C 0.4043(10) 1.3612(6) 0.1842(6) 0.090(4) Uani 1 1 d . . .
H42A H 0.4020 1.3760 0.2194 0.108 Uiso 1 1 calc R . .
C42 C 1.5328(10) 0.8215(8) 0.0044(6) 0.111(5) Uani 1 1 d . . .
H42B H 1.4807 0.8357 -0.0176 0.133 Uiso 1 1 calc R . .
C43' C 0.4628(11) 1.3860(8) 0.1558(8) 0.116(5) Uani 1 1 d . . .
H43A H 0.5006 1.4162 0.1734 0.139 Uiso 1 1 calc R . .
C43 C 1.6055(11) 0.8308(10) -0.0130(8) 0.128(6) Uani 1 1 d . . .
H43B H 1.6023 0.8509 -0.0464 0.153 Uiso 1 1 calc R . .
C44' C 0.4639(13) 1.3663(10) 0.1035(8) 0.130(7) Uani 1 1 d . . .
H44A H 0.5007 1.3843 0.0849 0.157 Uiso 1 1 calc R . .
C44 C 1.6811(11) 0.8113(9) 0.0176(8) 0.121(6) Uani 1 1 d . . .
H44B H 1.7308 0.8181 0.0058 0.146 Uiso 1 1 calc R . .
C45' C 0.4112(17) 1.3196(11) 0.0771(10) 0.158(9) Uani 1 1 d . . .
H45A H 0.4155 1.3039 0.0427 0.190 Uiso 1 1 calc R . .
C45 C 1.6858(9) 0.7823(8) 0.0646(8) 0.110(5) Uani 1 1 d . . .
H45B H 1.7388 0.7685 0.0855 0.132 Uiso 1 1 calc R . .
C46' C 0.3511(11) 1.2970(8) 0.1041(7) 0.111(5) Uani 1 1 d . . .
H46A H 0.3101 1.2692 0.0851 0.133 Uiso 1 1 calc R . .
C46 C 1.6116(8) 0.7721(7) 0.0837(6) 0.091(4) Uani 1 1 d . . .
H46B H 1.6152 0.7518 0.1170 0.110 Uiso 1 1 calc R . .
C51 C 0.9068(10) 0.7879(9) 0.0207(7) 0.130(6) Uani 1 1 d . . .
H51A H 0.8848 0.8213 0.0356 0.196 Uiso 1 1 calc R . .
H51B H 0.8866 0.7532 0.0348 0.196 Uiso 1 1 calc R . .
H51C H 0.8870 0.7876 -0.0202 0.196 Uiso 1 1 calc R . .
C51' C -0.0732(14) 1.0407(8) 0.2610(8) 0.133(6) Uani 1 1 d . . .
H51D H -0.0518 1.0237 0.2978 0.200 Uiso 1 1 calc R . .
H51E H -0.0750 1.0119 0.2319 0.200 Uiso 1 1 calc R . .
H51F H -0.1305 1.0546 0.2571 0.200 Uiso 1 1 calc R . .
C52' C 0.1096(12) 1.0751(9) 0.2634(7) 0.129(6) Uani 1 1 d . . .
H52A H 0.1289 1.0574 0.2999 0.194 Uiso 1 1 calc R . .
H52B H 0.1484 1.1069 0.2612 0.194 Uiso 1 1 calc R . .
H52C H 0.1088 1.0469 0.2339 0.194 Uiso 1 1 calc R . .
C52 C 1.0730(12) 0.7278(8) 0.0157(7) 0.123(6) Uani 1 1 d . . .
H52D H 1.1351 0.7306 0.0280 0.185 Uiso 1 1 calc R . .
H52E H 1.0540 0.7271 -0.0252 0.185 Uiso 1 1 calc R . .
H52F H 1.0535 0.6928 0.0298 0.185 Uiso 1 1 calc R . .
C53' C -0.0393(11) 1.1380(8) 0.1818(5) 0.108(5) Uani 1 1 d . . .
H53A H -0.0005 1.1696 0.1794 0.163 Uiso 1 1 calc R . .
H53B H -0.0963 1.1525 0.1773 0.163 Uiso 1 1 calc R . .
H53C H -0.0409 1.1098 0.1521 0.163 Uiso 1 1 calc R . .
C53 C 1.0674(11) 0.8564(8) 0.0184(6) 0.114(5) Uani 1 1 d . . .
H53D H 1.1295 0.8575 0.0305 0.171 Uiso 1 1 calc R . .
H53E H 1.0459 0.8898 0.0337 0.171 Uiso 1 1 calc R . .
H53F H 1.0480 0.8566 -0.0225 0.171 Uiso 1 1 calc R . .
C54' C 0.0376(7) 1.2336(5) 0.3791(3) 0.066(3) Uani 1 1 d D . .
C54 C 1.1375(7) 0.7778(5) 0.2183(5) 0.072(3) Uani 1 1 d D . .
C55' C -0.0856(12) 1.4169(8) 0.3719(10) 0.146(8) Uani 1 1 d . . .
H55A H -0.1019 1.4039 0.4049 0.219 Uiso 1 1 calc R . .
H55B H -0.1121 1.3917 0.3399 0.219 Uiso 1 1 calc R . .
H55C H -0.1045 1.4559 0.3635 0.219 Uiso 1 1 calc R . .
C55 C 1.4392(12) 0.8489(17) 0.3705(11) 0.25(2) Uani 1 1 d . . .
H55D H 1.4549 0.8507 0.3353 0.376 Uiso 1 1 calc R . .
H55E H 1.4523 0.8112 0.3868 0.376 Uiso 1 1 calc R . .
H55F H 1.4713 0.8783 0.3966 0.376 Uiso 1 1 calc R . .
C56' C 0.069(2) 1.4601(12) 0.4483(14) 0.264(19) Uani 1 1 d . . .
H56A H 0.0532 1.4426 0.4797 0.396 Uiso 1 1 calc R . .
H56B H 0.0449 1.4979 0.4417 0.396 Uiso 1 1 calc R . .
H56C H 0.1313 1.4636 0.4572 0.396 Uiso 1 1 calc R . .
C56 C 1.2993(19) 0.9325(9) 0.3334(10) 0.197(13) Uani 1 1 d . . .
H56D H 1.3114 0.9375 0.2972 0.295 Uiso 1 1 calc R . .
H56E H 1.3339 0.9599 0.3607 0.295 Uiso 1 1 calc R . .
H56F H 1.2391 0.9390 0.3293 0.295 Uiso 1 1 calc R . .
C57' C 0.0540(16) 1.4420(8) 0.3176(10) 0.159(9) Uani 1 1 d . . .
H57A H 0.1155 1.4421 0.3225 0.238 Uiso 1 1 calc R . .
H57B H 0.0333 1.4807 0.3098 0.238 Uiso 1 1 calc R . .
H57C H 0.0258 1.4165 0.2863 0.238 Uiso 1 1 calc R . .
C57 C 1.2984(15) 0.8569(10) 0.4265(7) 0.146(7) Uani 1 1 d . . .
H57D H 1.2377 0.8630 0.4209 0.219 Uiso 1 1 calc R . .
H57E H 1.3314 0.8863 0.4521 0.219 Uiso 1 1 calc R . .
H57F H 1.3126 0.8192 0.4424 0.219 Uiso 1 1 calc R . .
C61' C -0.0918(7) 1.1436(5) 0.3881(5) 0.074(3) Uani 1 1 d . . .
C61 C 1.0283(9) 0.6823(6) 0.1498(6) 0.088(4) Uani 1 1 d . . .
C62' C -0.0925(9) 1.1335(6) 0.4438(6) 0.090(4) Uani 1 1 d . . .
H62A H -0.0407 1.1289 0.4719 0.108 Uiso 1 1 calc R . .
C62 C 0.9479(10) 0.6568(7) 0.1218(8) 0.110(5) Uani 1 1 d . . .
H62B H 0.8983 0.6786 0.1162 0.133 Uiso 1 1 calc R . .
C63' C -0.1727(10) 1.1300(8) 0.4578(7) 0.108(5) Uani 1 1 d . . .
H63A H -0.1740 1.1236 0.4952 0.130 Uiso 1 1 calc R . .
C63 C 0.9408(14) 0.5992(9) 0.1019(11) 0.149(8) Uani 1 1 d . . .
H63B H 0.8878 0.5816 0.0830 0.179 Uiso 1 1 calc R . .
C64' C -0.2436(11) 1.1357(8) 0.4181(9) 0.118(5) Uani 1 1 d . . .
H64A H -0.2953 1.1331 0.4283 0.141 Uiso 1 1 calc R . .
C64 C 1.0154(19) 0.5711(8) 0.1120(12) 0.173(10) Uani 1 1 d . . .
H64B H 1.0134 0.5336 0.0968 0.208 Uiso 1 1 calc R . .
C65' C -0.2489(10) 1.1458(8) 0.3595(7) 0.114(5) Uani 1 1 d . . .
H65' H -0.3013 1.1492 0.3318 0.137 Uiso 1 1 calc R . .
C65 C 1.0972(13) 0.5938(8) 0.1440(10) 0.132(7) Uani 1 1 d . . .
H65C H 1.1457 0.5707 0.1543 0.158 Uiso 1 1 calc R . .
C66' C -0.1671(8) 1.1504(6) 0.3471(6) 0.084(3) Uani 1 1 d . . .
H66A H -0.1654 1.1581 0.3101 0.100 Uiso 1 1 calc R . .
C66 C 1.1010(9) 0.6491(6) 0.1582(7) 0.093(4) Uani 1 1 d . . .
H66B H 1.1550 0.6667 0.1746 0.111 Uiso 1 1 calc R . .
C71' C 0.0846(8) 1.1109(5) 0.4086(5) 0.075(3) Uani 1 1 d . . .
C71 C 0.9439(8) 0.7814(6) 0.1855(6) 0.082(3) Uani 1 1 d . . .
C72' C 0.0570(10) 1.0543(6) 0.4158(7) 0.103(4) Uani 1 1 d . . .
H72A H -0.0013 1.0433 0.4041 0.124 Uiso 1 1 calc R . .
C72 C 0.9050(9) 0.7481(8) 0.2169(8) 0.115(5) Uani 1 1 d . . .
H72B H 0.9260 0.7113 0.2272 0.138 Uiso 1 1 calc R . .
C73' C 0.1209(13) 1.0143(7) 0.4416(9) 0.132(7) Uani 1 1 d . . .
H73A H 0.1028 0.9769 0.4481 0.158 Uiso 1 1 calc R . .
C73 C 0.8342(13) 0.7672(11) 0.2347(10) 0.139(7) Uani 1 1 d . . .
H73B H 0.8071 0.7428 0.2551 0.167 Uiso 1 1 calc R . .
C74' C 0.2069(14) 1.0273(7) 0.4574(10) 0.142(8) Uani 1 1 d . . .
H74A H 0.2476 0.9993 0.4719 0.171 Uiso 1 1 calc R . .
C74 C 0.8064(11) 0.8205(11) 0.2220(9) 0.135(7) Uani 1 1 d . . .
H74B H 0.7602 0.8336 0.2345 0.161 Uiso 1 1 calc R . .
C75' C 0.2314(9) 1.0850(8) 0.4508(8) 0.126(6) Uani 1 1 d . . .
H75A H 0.2897 1.0960 0.4634 0.151 Uiso 1 1 calc R . .
C75 C 0.8444(10) 0.8570(8) 0.1907(9) 0.122(6) Uani 1 1 d . . .
H75B H 0.8240 0.8943 0.1821 0.146 Uiso 1 1 calc R . .
C76' C 0.1718(9) 1.1265(6) 0.4259(6) 0.096(4) Uani 1 1 d . . .
H76A H 0.1901 1.1642 0.4210 0.115 Uiso 1 1 calc R . .
C76 C 0.9168(9) 0.8364(6) 0.1713(7) 0.098(4) Uani 1 1 d . . .
H76B H 0.9436 0.8598 0.1500 0.118 Uiso 1 1 calc R . .
C81' C -0.0420(8) 1.3017(5) 0.4550(5) 0.074(3) Uani 1 1 d . . .
C81 C 1.1102(8) 0.8077(6) 0.3281(5) 0.080(3) Uani 1 1 d . . .
C82' C -0.1246(7) 1.2840(6) 0.4219(5) 0.079(3) Uani 1 1 d . . .
H82A H -0.1315 1.2644 0.3873 0.094 Uiso 1 1 calc R . .
C82 C 1.0912(10) 0.7815(7) 0.3752(6) 0.101(4) Uani 1 1 d . . .
H82B H 1.1176 0.7467 0.3880 0.121 Uiso 1 1 calc R . .
C83' C -0.1939(9) 1.2957(8) 0.4405(7) 0.107(5) Uani 1 1 d . . .
H83A H -0.2485 1.2855 0.4170 0.128 Uiso 1 1 calc R . .
C83 C 1.0357(12) 0.8045(8) 0.4032(8) 0.118(5) Uani 1 1 d . . .
H83B H 1.0234 0.7854 0.4337 0.142 Uiso 1 1 calc R . .
C84' C -0.1887(10) 1.3218(8) 0.4922(8) 0.110(5) Uani 1 1 d . . .
H84A H -0.2382 1.3271 0.5043 0.131 Uiso 1 1 calc R . .
C84 C 0.9985(11) 0.8570(9) 0.3846(7) 0.112(5) Uani 1 1 d . . .
H84B H 0.9637 0.8750 0.4042 0.135 Uiso 1 1 calc R . .
C85' C -0.1070(13) 1.3403(8) 0.5263(7) 0.119(6) Uani 1 1 d . . .
H85A H -0.1014 1.3604 0.5605 0.142 Uiso 1 1 calc R . .
C85 C 1.0122(10) 0.8815(8) 0.3397(8) 0.111(5) Uani 1 1 d . . .
H85B H 0.9837 0.9154 0.3264 0.133 Uiso 1 1 calc R . .
C86' C -0.0340(9) 1.3279(7) 0.5077(6) 0.090(4) Uani 1 1 d . . .
H86A H 0.0209 1.3374 0.5312 0.108 Uiso 1 1 calc R . .
C86 C 1.0705(9) 0.8571(6) 0.3101(6) 0.091(4) Uani 1 1 d . . .
H86B H 1.0802 0.8758 0.2787 0.109 Uiso 1 1 calc R . .
C91 C 1.1951(9) 0.7031(6) 0.3164(5) 0.081(3) Uani 1 1 d . . .
C91' C 0.1367(7) 1.2771(6) 0.4920(5) 0.074(3) Uani 1 1 d . . .
C92' C 0.1339(9) 1.2282(6) 0.5233(6) 0.090(4) Uani 1 1 d . . .
H92A H 0.0877 1.2017 0.5111 0.108 Uiso 1 1 calc R . .
C92 C 1.1344(11) 0.6624(7) 0.2998(7) 0.112(5) Uani 1 1 d . . .
H92B H 1.0823 0.6733 0.2750 0.135 Uiso 1 1 calc R . .
C93' C 0.1995(12) 1.2173(8) 0.5737(7) 0.120(6) Uani 1 1 d . . .
H93A H 0.1956 1.1850 0.5956 0.144 Uiso 1 1 calc R . .
C93 C 1.1408(15) 0.6020(8) 0.3166(9) 0.132(6) Uani 1 1 d . . .
H93B H 1.0964 0.5744 0.3035 0.159 Uiso 1 1 calc R . .
C94' C 0.2671(12) 1.2546(13) 0.5891(7) 0.148(8) Uani 1 1 d . . .
H94A H 0.3131 1.2455 0.6201 0.178 Uiso 1 1 calc R . .
C94 C 1.2196(19) 0.5897(9) 0.3539(9) 0.145(8) Uani 1 1 d . . .
H94B H 1.2277 0.5521 0.3677 0.174 Uiso 1 1 calc R . .
C95' C 0.2725(12) 1.3086(11) 0.5598(7) 0.141(8) Uani 1 1 d . . .
H95A H 0.3186 1.3352 0.5720 0.169 Uiso 1 1 calc R . .
C95 C 1.2875(14) 0.6300(9) 0.3721(9) 0.133(7) Uani 1 1 d . . .
H95B H 1.3398 0.6195 0.3970 0.160 Uiso 1 1 calc R . .
C96' C 0.2048(9) 1.3173(8) 0.5131(6) 0.102(4) Uani 1 1 d . . .
H96A H 0.2038 1.3521 0.4940 0.122 Uiso 1 1 calc R . .
C96 C 1.2755(10) 0.6870(7) 0.3522(7) 0.104(5) Uani 1 1 d . . .
H96B H 1.3209 0.7143 0.3627 0.125 Uiso 1 1 calc R . .

loop_
_atom_site_aniso_label
_atom_site_aniso_U_11
_atom_site_aniso_U_22
_atom_site_aniso_U_33
_atom_site_aniso_U_23
_atom_site_aniso_U_13
_atom_site_aniso_U_12
Ag1 0.0707(5) 0.0848(6) 0.0710(5) 0.0057(4) 0.0260(4) 0.0110(4)
Ag1' 0.0668(5) 0.0867(6) 0.0764(5) 0.0069(5) 0.0274(4) 0.0088(4)
Ag2 0.0619(5) 0.0896(6) 0.0811(5) 0.0153(5) 0.0274(4) 0.0072(4)
Ag2' 0.0743(5) 0.0834(6) 0.0705(5) 0.0137(4) 0.0267(4) 0.0057(4)
Ge1' 0.0618(6) 0.0825(8) 0.0721(7) 0.0076(6) 0.0222(5) 0.0079(6)
Ge1 0.0642(7) 0.0798(8) 0.0633(6) 0.0087(6) 0.0182(5) 0.0140(5)
Ge2' 0.0608(6) 0.0762(7) 0.0624(6) 0.0097(6) 0.0168(5) 0.0053(5)
Ge2 0.0593(6) 0.0782(8) 0.0755(7) 0.0138(6) 0.0235(5) 0.0065(5)
P1 0.0770(18) 0.0755(19) 0.0680(16) 0.0051(15) 0.0203(14) 0.0155(15)
P1' 0.0640(17) 0.084(2) 0.089(2) 0.0178(17) 0.0284(15) 0.0125(14)
P2 0.0586(15) 0.085(2) 0.0649(15) 0.0123(15) 0.0188(12) 0.0108(13)
P2' 0.0802(19) 0.0754(19) 0.0709(17) 0.0102(15) 0.0332(15) 0.0066(15)
P3 0.0595(16) 0.0804(19) 0.0840(19) 0.0113(16) 0.0252(14) 0.0075(14)
P3' 0.0607(15) 0.0710(17) 0.0659(15) 0.0102(14) 0.0168(12) 0.0066(12)
P4 0.0710(17) 0.0772(19) 0.0705(16) 0.0121(15) 0.0290(14) 0.0054(14)
P4' 0.0582(15) 0.0772(18) 0.0640(15) 0.0036(14) 0.0210(12) 0.0066(13)
Cl1 0.0740(19) 0.128(3) 0.0828(19) 0.001(2) 0.0096(15) -0.0008(18)
Cl1' 0.110(3) 0.083(2) 0.117(3) 0.002(2) 0.033(2) -0.0071(18)
Cl2 0.112(3) 0.079(2) 0.122(3) 0.009(2) 0.045(2) 0.0132(18)
Cl2' 0.0743(18) 0.117(3) 0.088(2) 0.0238(19) 0.0154(15) 0.0250(17)
Si1 0.105(3) 0.088(2) 0.074(2) 0.0179(19) 0.0180(19) 0.013(2)
Si1' 0.075(2) 0.144(4) 0.081(2) 0.030(2) 0.0156(18) 0.008(2)
Si2 0.082(2) 0.078(2) 0.119(3) 0.017(2) 0.035(2) 0.0034(18)
Si2' 0.106(3) 0.088(2) 0.080(2) 0.024(2) 0.012(2) 0.013(2)
Si3 0.071(2) 0.115(3) 0.079(2) 0.013(2) 0.0184(17) 0.0163(19)
Si3' 0.091(2) 0.085(2) 0.0731(19) -0.0038(18) 0.0171(17) 0.0051(18)
Si4 0.094(3) 0.111(3) 0.079(2) -0.014(2) 0.0310(19) -0.018(2)
Si4' 0.097(3) 0.070(2) 0.131(3) 0.003(2) 0.047(2) 0.0154(19)
N1 0.064(5) 0.085(6) 0.080(6) 0.020(5) 0.024(4) 0.016(5)
N1' 0.067(5) 0.094(7) 0.068(5) 0.012(5) 0.016(4) 0.004(5)
N2 0.064(5) 0.066(5) 0.087(6) 0.015(5) 0.021(5) 0.006(4)
N2' 0.079(6) 0.083(6) 0.071(5) 0.018(5) 0.029(5) 0.014(5)
N3' 0.070(5) 0.076(6) 0.068(5) 0.005(5) 0.024(4) 0.005(4)
N3 0.057(5) 0.098(7) 0.065(5) 0.007(5) 0.017(4) 0.001(5)
N4 0.069(5) 0.075(6) 0.072(5) -0.005(5) 0.026(4) 0.001(4)
N4' 0.071(6) 0.073(6) 0.073(5) -0.002(5) 0.024(4) 0.004(4)
C1' 0.111(15) 0.39(4) 0.119(15) 0.08(2) 0.023(12) 0.07(2)
C1 0.188(19) 0.097(11) 0.120(13) 0.031(10) 0.032(13) 0.050(12)
C2' 0.145(16) 0.18(2) 0.085(10) -0.019(12) 0.008(10) -0.034(14)
C2 0.155(18) 0.21(2) 0.104(12) 0.013(14) 0.032(12) -0.076(16)
C3' 0.163(18) 0.175(19) 0.121(14) 0.055(14) 0.061(13) 0.022(15)
C3 0.126(13) 0.125(13) 0.085(9) 0.022(9) 0.024(9) 0.018(10)
C4 0.075(7) 0.069(7) 0.068(6) 0.007(6) 0.023(5) 0.012(5)
C4' 0.064(6) 0.077(7) 0.076(7) 0.010(6) 0.027(5) 0.007(5)
C5' 0.115(14) 0.20(2) 0.137(15) 0.062(15) 0.018(12) 0.059(14)
C5 0.22(3) 0.147(19) 0.22(3) 0.10(2) -0.03(2) -0.028(17)
C6' 0.147(16) 0.157(17) 0.103(11) 0.058(12) 0.027(11) 0.008(13)
C6 0.17(2) 0.145(18) 0.30(3) -0.14(2) 0.12(2) -0.060(16)
C7' 0.25(3) 0.097(13) 0.18(2) 0.008(15) 0.02(2) 0.032(15)
C7 0.091(11) 0.106(12) 0.21(2) -0.029(14) 0.032(12) 0.002(9)
C11' 0.066(7) 0.088(9) 0.098(9) 0.015(8) 0.024(6) 0.011(6)
C11 0.086(9) 0.091(9) 0.091(8) 0.020(7) 0.030(7) 0.026(7)
C12' 0.084(10) 0.178(18) 0.106(11) 0.000(12) 0.045(8) -0.012(11)
C12 0.128(13) 0.135(14) 0.092(9) -0.002(10) 0.033(9) 0.063(11)
C13' 0.086(11) 0.165(18) 0.172(18) 0.044(16) 0.018(12) -0.039(11)
C13 0.21(3) 0.23(3) 0.117(15) 0.002(16) 0.088(17) 0.10(2)
C14' 0.087(11) 0.18(2) 0.155(17) 0.015(16) 0.057(12) 0.013(13)
C14 0.113(16) 0.36(4) 0.123(17) 0.03(2) 0.043(13) 0.11(2)
C15' 0.110(14) 0.134(16) 0.22(2) -0.041(17) 0.088(15) -0.009(12)
C15 0.097(12) 0.19(2) 0.149(17) 0.025(16) 0.016(12) 0.051(13)
C16' 0.102(11) 0.125(13) 0.154(15) -0.022(12) 0.081(11) -0.023(10)
C16 0.097(11) 0.116(12) 0.116(11) -0.007(10) 0.029(9) 0.038(9)
C21' 0.070(7) 0.102(9) 0.109(10) 0.024(8) 0.039(7) 0.021(7)
C21 0.087(8) 0.084(8) 0.075(7) 0.009(7) 0.024(6) 0.008(6)
C22' 0.066(7) 0.091(9) 0.152(13) 0.040(9) 0.038(8) 0.007(6)
C22 0.089(9) 0.091(9) 0.106(10) -0.002(8) 0.016(8) -0.002(7)
C23' 0.103(12) 0.101(12) 0.188(19) 0.028(13) 0.043(12) 0.002(9)
C23 0.085(11) 0.155(18) 0.155(16) 0.024(15) 0.014(11) 0.010(11)
C24' 0.142(18) 0.090(12) 0.26(3) 0.037(16) 0.061(18) 0.024(12)
C24 0.154(19) 0.102(13) 0.176(19) -0.061(15) 0.073(16) -0.044(13)
C25' 0.089(11) 0.104(12) 0.29(3) 0.050(16) 0.084(15) 0.023(9)
C25 0.119(14) 0.118(14) 0.136(15) 0.001(12) 0.043(12) 0.027(12)
C26' 0.073(9) 0.105(11) 0.202(19) 0.038(12) 0.048(11) 0.014(8)
C26 0.100(11) 0.102(11) 0.096(10) 0.010(9) 0.023(8) 0.011(9)
C31' 0.090(8) 0.084(8) 0.073(7) 0.008(6) 0.035(6) 0.011(7)
C31 0.077(7) 0.083(8) 0.065(6) 0.016(6) 0.025(5) 0.005(6)
C32' 0.110(12) 0.112(13) 0.141(14) -0.011(11) 0.045(11) 0.021(10)
C32 0.070(8) 0.168(15) 0.076(8) 0.043(9) 0.010(6) 0.019(8)
C33' 0.137(17) 0.089(12) 0.21(2) 0.011(14) 0.079(17) 0.026(11)
C33 0.081(10) 0.22(2) 0.073(9) 0.032(12) 0.009(7) 0.020(11)
C34' 0.23(3) 0.086(12) 0.146(17) -0.026(12) 0.103(19) 0.010(16)
C34 0.112(14) 0.19(2) 0.080(10) 0.025(12) 0.000(10) -0.033(13)
C35' 0.168(19) 0.142(18) 0.121(14) -0.039(13) 0.059(13) -0.070(15)
C35 0.17(2) 0.144(17) 0.091(11) -0.011(12) -0.005(12) -0.028(15)
C36' 0.106(10) 0.080(9) 0.096(9) -0.024(8) 0.028(8) -0.024(7)
C36 0.142(14) 0.092(10) 0.078(8) -0.005(8) 0.004(9) 0.000(9)
C41' 0.093(9) 0.097(9) 0.079(8) 0.013(7) 0.044(7) 0.003(7)
C41 0.071(7) 0.094(9) 0.073(7) 0.008(7) 0.014(6) 0.011(6)
C42' 0.113(10) 0.082(9) 0.090(8) 0.008(7) 0.052(8) -0.004(8)
C42 0.085(9) 0.170(16) 0.087(9) 0.038(10) 0.037(7) -0.001(9)
C43' 0.096(11) 0.118(13) 0.130(13) 0.021(11) 0.027(10) -0.028(9)
C43 0.084(10) 0.20(2) 0.112(12) 0.021(12) 0.053(9) 0.011(11)
C44' 0.142(16) 0.160(18) 0.119(13) 0.008(13) 0.087(12) -0.021(13)
C44 0.091(11) 0.161(17) 0.129(14) 0.011(13) 0.059(10) -0.002(11)
C45' 0.21(2) 0.17(2) 0.149(17) 0.031(16) 0.125(18) 0.003(18)
C45 0.062(8) 0.133(13) 0.132(13) -0.008(11) 0.023(8) 0.010(8)
C46' 0.127(13) 0.119(12) 0.098(10) -0.011(9) 0.052(9) -0.041(10)
C46 0.058(7) 0.130(12) 0.086(8) 0.005(8) 0.018(6) 0.005(7)
C51 0.081(10) 0.180(18) 0.111(12) 0.030(12) -0.007(8) -0.007(10)
C51' 0.174(18) 0.104(12) 0.120(13) 0.011(11) 0.038(12) -0.029(12)
C52' 0.138(14) 0.142(15) 0.112(12) -0.015(11) 0.036(11) 0.057(12)
C52 0.138(15) 0.126(14) 0.112(12) 0.006(11) 0.042(11) 0.029(11)
C53' 0.117(12) 0.132(13) 0.068(7) -0.012(8) 0.012(7) -0.006(10)
C53 0.118(12) 0.136(14) 0.090(9) 0.034(10) 0.029(9) 0.026(10)
C54' 0.064(6) 0.067(6) 0.073(6) 0.009(5) 0.026(5) 0.010(5)
C54 0.062(6) 0.076(7) 0.081(7) 0.003(6) 0.026(5) 0.005(5)
C55' 0.111(13) 0.108(12) 0.22(2) 0.051(14) 0.045(14) 0.036(10)
C55 0.079(12) 0.47(6) 0.19(2) -0.18(3) 0.040(14) -0.03(2)
C56' 0.37(5) 0.13(2) 0.26(3) -0.09(2) 0.03(3) 0.08(3)
C56 0.29(3) 0.105(15) 0.16(2) 0.011(15) 0.00(2) -0.071(17)
C57' 0.22(2) 0.095(12) 0.20(2) 0.066(14) 0.111(19) 0.054(13)
C57 0.19(2) 0.170(19) 0.085(10) -0.009(12) 0.051(12) -0.010(15)
C61' 0.064(6) 0.079(7) 0.082(7) 0.012(6) 0.023(6) -0.001(5)
C61 0.082(8) 0.086(8) 0.104(9) 0.011(8) 0.038(7) 0.001(7)
C62' 0.084(8) 0.113(11) 0.078(7) 0.022(7) 0.028(6) -0.006(7)
C62 0.084(9) 0.089(10) 0.162(15) -0.014(11) 0.043(10) -0.009(8)
C63' 0.092(10) 0.153(15) 0.093(9) 0.027(10) 0.047(8) 0.010(9)
C63 0.108(13) 0.116(14) 0.22(2) -0.012(16) 0.044(15) 0.019(11)
C64' 0.083(10) 0.137(14) 0.147(15) -0.006(12) 0.055(11) -0.007(9)
C64 0.20(3) 0.072(11) 0.24(3) -0.048(15) 0.04(2) 0.002(13)
C65' 0.083(9) 0.157(16) 0.108(11) 0.008(11) 0.036(8) 0.001(9)
C65 0.105(13) 0.093(12) 0.20(2) 0.005(13) 0.040(13) 0.009(9)
C66' 0.071(7) 0.093(9) 0.086(8) 0.014(7) 0.020(6) -0.005(6)
C66 0.089(9) 0.071(8) 0.117(10) -0.013(8) 0.025(8) 0.010(7)
C71' 0.069(7) 0.081(8) 0.074(7) 0.014(6) 0.015(5) 0.020(6)
C71 0.061(6) 0.093(9) 0.099(9) 0.002(7) 0.032(6) 0.001(6)
C72' 0.100(10) 0.090(10) 0.110(11) 0.028(9) 0.010(8) 0.015(8)
C72 0.081(9) 0.125(12) 0.163(15) 0.023(11) 0.068(10) 0.025(9)
C73' 0.121(14) 0.080(10) 0.169(17) 0.029(11) -0.004(12) 0.017(9)
C73 0.109(13) 0.159(18) 0.182(19) 0.010(16) 0.092(14) 0.022(13)
C74' 0.132(16) 0.078(10) 0.19(2) 0.026(12) 0.001(14) 0.031(10)
C74 0.080(10) 0.18(2) 0.163(17) -0.021(16) 0.075(11) -0.005(12)
C75' 0.065(8) 0.140(15) 0.150(15) 0.014(12) -0.014(9) 0.033(9)
C75 0.084(10) 0.104(11) 0.165(16) -0.027(12) 0.012(10) 0.031(9)
C76' 0.090(9) 0.085(9) 0.113(10) 0.016(8) 0.026(8) 0.015(7)
C76 0.083(9) 0.092(9) 0.129(12) 0.014(9) 0.043(8) 0.022(7)
C81' 0.072(7) 0.081(8) 0.074(7) 0.012(6) 0.028(6) 0.014(6)
C81 0.075(7) 0.091(9) 0.083(7) 0.004(7) 0.036(6) 0.010(6)
C82' 0.060(6) 0.090(8) 0.084(7) 0.000(7) 0.018(6) 0.006(6)
C82 0.109(11) 0.106(10) 0.107(10) 0.019(9) 0.062(9) 0.021(8)
C83' 0.066(8) 0.142(14) 0.117(12) 0.010(11) 0.033(8) 0.019(8)
C83 0.129(14) 0.129(14) 0.119(12) 0.016(11) 0.071(11) 0.009(11)
C84' 0.074(9) 0.137(14) 0.126(13) 0.016(11) 0.039(9) 0.017(9)
C84 0.103(11) 0.143(15) 0.110(11) -0.004(11) 0.061(10) 0.006(10)
C85' 0.145(16) 0.135(14) 0.091(10) 0.002(10) 0.056(10) 0.045(12)
C85 0.097(11) 0.113(12) 0.120(12) -0.002(10) 0.023(9) 0.020(9)
C86' 0.073(8) 0.114(11) 0.087(8) -0.011(8) 0.028(6) 0.017(7)
C86 0.102(10) 0.096(9) 0.089(8) 0.014(8) 0.049(8) 0.017(8)
C91 0.092(9) 0.083(8) 0.075(7) 0.011(7) 0.035(6) 0.017(7)
C91' 0.060(6) 0.094(8) 0.071(6) -0.003(6) 0.023(5) 0.009(6)
C92' 0.082(8) 0.097(9) 0.083(8) 0.013(8) 0.008(6) -0.006(7)
C92 0.108(11) 0.108(12) 0.117(12) 0.037(10) 0.023(9) -0.006(9)
C93' 0.110(12) 0.136(14) 0.093(10) 0.034(10) -0.006(9) -0.003(10)
C93 0.156(17) 0.111(13) 0.136(15) 0.047(12) 0.047(13) 0.015(12)
C94' 0.090(12) 0.26(3) 0.082(10) 0.014(14) 0.000(9) 0.027(15)
C94 0.22(3) 0.097(12) 0.141(16) 0.052(13) 0.085(18) 0.034(15)
C95' 0.107(13) 0.22(2) 0.074(9) 0.011(12) -0.007(8) -0.037(13)
C95 0.130(15) 0.114(13) 0.153(16) 0.069(13) 0.031(12) 0.032(11)
C96' 0.079(9) 0.138(13) 0.085(8) 0.016(9) 0.015(7) -0.007(8)
C96 0.097(10) 0.096(10) 0.112(11) 0.037(9) 0.014(8) 0.010(8)

loop_
_geom_bond_atom_site_label_1
_geom_bond_atom_site_label_2
_geom_bond_distance
_geom_bond_site_symmetry_2
_geom_bond_publ_flag
Ag1 N4 2.179(9) . ?
Ag1 Ge1 2.4378(16) . ?
Ag1 Ag2 2.9785(15) . ?
Ag1' N4' 2.170(9) . ?
Ag1' Ge1' 2.4156(15) . ?
Ag1' Ag2' 3.0051(16) . ?
Ag2 N2 2.158(9) . ?
Ag2 Ge2 2.4087(15) . ?
Ag2' N2' 2.176(9) . ?
Ag2' Ge2' 2.4275(15) . ?
Ge1' C4' 1.907(8) . ?
Ge1' N1' 1.955(10) . ?
Ge1' Cl1' 2.261(4) . ?
Ge1' P1' 2.614(3) . ?
Ge1 C4 1.910(8) . ?
Ge1 N1 1.944(10) . ?
Ge1 Cl1 2.277(4) . ?
Ge1 P1 2.622(4) . ?
Ge2' C54' 1.907(7) . ?
Ge2' N3' 1.964(10) . ?
Ge2' Cl2' 2.280(3) . ?
Ge2' P3' 2.597(3) . ?
Ge2 C54 1.906(8) . ?
Ge2 N3 1.961(9) . ?
Ge2 Cl2 2.273(4) . ?
Ge2 P3 2.595(3) . ?
P1 N1 1.641(10) . ?
P1 C4 1.699(11) . ?
P1 C11 1.818(13) . ?
P1 C21 1.818(14) . ?
P1' N1' 1.637(11) . ?
P1' C4' 1.691(11) . ?
P1' C11' 1.794(13) . ?
P1' C21' 1.808(14) . ?
P2 N2 1.603(10) . ?
P2 C4 1.724(10) . ?
P2 C41 1.810(13) . ?
P2 C31 1.817(12) . ?
P2' N2' 1.574(10) . ?
P2' C4' 1.754(10) . ?
P2' C41' 1.800(12) . ?
P2' C31' 1.814(14) . ?
P3 N3 1.636(9) . ?
P3 C54 1.690(12) . ?
P3 C61 1.805(14) . ?
P3 C71 1.837(12) . ?
P3' N3' 1.633(9) . ?
P3' C54' 1.684(12) . ?
P3' C71' 1.784(11) . ?
P3' C61' 1.813(11) . ?
P4 N4 1.577(10) . ?
P4 C54 1.733(11) . ?
P4 C91 1.801(13) . ?
P4 C81 1.801(12) . ?
P4' N4' 1.590(10) . ?
P4' C54' 1.752(11) . ?
P4' C91' 1.802(12) . ?
P4' C81' 1.809(11) . ?
Si1 N1 1.728(10) . ?
Si1 C2 1.878(19) . ?
Si1 C3 1.879(16) . ?
Si1 C1 1.892(17) . ?
Si1' N1' 1.723(10) . ?
Si1' C3' 1.79(2) . ?
Si1' C2' 1.84(2) . ?
Si1' C1' 1.84(2) . ?
Si2 N2 1.693(10) . ?
Si2 C7 1.828(17) . ?
Si2 C6 1.89(2) . ?
Si2 C5 1.90(2) . ?
Si2' N2' 1.704(10) . ?
Si2' C6' 1.841(17) . ?
Si2' C5' 1.85(2) . ?
Si2' C7' 1.87(2) . ?
Si3 N3 1.725(10) . ?
Si3 C53 1.791(17) . ?
Si3 C52 1.853(17) . ?
Si3 C51 1.864(16) . ?
Si3' N3' 1.741(10) . ?
Si3' C52' 1.840(17) . ?
Si3' C51' 1.865(17) . ?
Si3' C53' 1.899(14) . ?
Si4 N4 1.719(10) . ?
Si4 C56 1.77(2) . ?
Si4 C55 1.81(2) . ?
Si4 C57 1.851(16) . ?
Si4' N4' 1.694(10) . ?
Si4' C55' 1.784(18) . ?
Si4' C56' 1.79(3) . ?
Si4' C57' 1.914(19) . ?
C11' C12' 1.38(2) . ?
C11' C16' 1.43(2) . ?
C11 C12 1.39(2) . ?
C11 C16 1.39(2) . ?
C12' C13' 1.38(2) . ?
C12 C13 1.44(3) . ?
C13' C14' 1.51(3) . ?
C13 C14 1.28(3) . ?
C14' C15' 1.33(3) . ?
C14 C15 1.37(3) . ?
C15' C16' 1.34(2) . ?
C15 C16 1.37(2) . ?
C21' C22' 1.356(19) . ?
C21' C26' 1.409(18) . ?
C21 C22 1.362(19) . ?
C21 C26 1.38(2) . ?
C22' C23' 1.38(2) . ?
C22 C23 1.37(2) . ?
C23' C24' 1.34(3) . ?
C23 C24 1.41(3) . ?
C24' C25' 1.35(3) . ?
C24 C25 1.35(3) . ?
C25' C26' 1.36(2) . ?
C25 C26 1.32(2) . ?
C31' C36' 1.378(19) . ?
C31' C32' 1.378(19) . ?
C31 C36 1.37(2) . ?
C31 C32 1.397(18) . ?
C32' C33' 1.41(3) . ?
C32 C33 1.38(2) . ?
C33' C34' 1.29(3) . ?
C33 C34 1.42(3) . ?
C34' C35' 1.41(3) . ?
C34 C35 1.32(3) . ?
C35' C36' 1.39(2) . ?
C35 C36 1.38(2) . ?
C41' C42' 1.367(19) . ?
C41' C46' 1.397(19) . ?
C41 C42 1.334(17) . ?
C41 C46 1.387(17) . ?
C42' C43' 1.424(19) . ?
C42 C43 1.360(19) . ?
C43' C44' 1.35(2) . ?
C43 C44 1.33(2) . ?
C44' C45' 1.39(3) . ?
C44 C45 1.32(2) . ?
C45' C46' 1.40(2) . ?
C45 C46 1.408(19) . ?
C61' C66' 1.355(16) . ?
C61' C62' 1.383(16) . ?
C61 C66 1.379(18) . ?
C61 C62 1.40(2) . ?
C62' C63' 1.421(19) . ?
C62 C63 1.40(2) . ?
C63' C64' 1.29(2) . ?
C63 C64 1.34(3) . ?
C64' C65' 1.43(2) . ?
C64 C65 1.42(3) . ?
C65' C66' 1.427(19) . ?
C65 C66 1.31(2) . ?
C71' C76' 1.384(18) . ?
C71' C72' 1.394(19) . ?
C71 C72 1.347(19) . ?
C71 C76 1.365(19) . ?
C72' C73' 1.41(2) . ?
C72 C73 1.40(2) . ?
C73' C74' 1.35(2) . ?
C73 C74 1.33(3) . ?
C74' C75' 1.40(2) . ?
C74 C75 1.38(3) . ?
C75' C76' 1.390(19) . ?
C75 C76 1.46(2) . ?
C81' C86' 1.384(17) . ?
C81' C82' 1.400(17) . ?
C81 C86 1.335(18) . ?
C81 C82 1.406(17) . ?
C82' C83' 1.342(18) . ?
C82 C83 1.37(2) . ?
C83' C84' 1.37(2) . ?
C83 C84 1.39(2) . ?
C84' C85' 1.40(2) . ?
C84 C85 1.30(2) . ?
C85' C86' 1.40(2) . ?
C85 C86 1.45(2) . ?
C91 C92 1.31(2) . ?
C91 C96 1.406(19) . ?
C91' C92' 1.373(18) . ?
C91' C96' 1.396(19) . ?
C92' C93' 1.411(19) . ?
C92 C93 1.45(2) . ?
C93' C94' 1.34(3) . ?
C93 C94 1.38(3) . ?
C94' C95' 1.45(3) . ?
C94 C95 1.39(3) . ?
C95' C96' 1.36(2) . ?
C95 C96 1.40(2) . ?
